data_2219389
loop_
_publ_author_name
'Li, Zhan Ling'
'Xuan, Ya Wen'
'Wu, Wen'
'Xie, Dong Po'

_publ_section_title
;Poly[[bis(\m~2~-4-aminobenzenesulfonato-\k^2^<i>N</i>:<i>O</i>)diaquamanganese(II)]
 dihydrate]
;
_journal_coeditor_code LH2671
_journal_issue 9
_journal_name_full 'Acta Crystallographica Section E'
_journal_page_first m1162
_journal_page_last m1163
_journal_paper_doi 10.1107/S1600536808025579
_journal_volume 64
_journal_year 2008
_chemical_formula_iupac '[Mn (C6 H6 N O3 S)2 (H2 O)2], 2H2 O'
_chemical_formula_moiety 'C12 H16 Mn N2 O8 S2, 2(H2 O)'
_chemical_formula_sum 'C12 H20 Mn N2 O10 S2'
_chemical_formula_weight 471.36
_chemical_name_systematic
;
Poly[[bis(\m~2~-4-aminobenzenesulfonato-\k^2^N:O)diaquamanganese(II)]
dihydrate]
;
_space_group_IT_number 14
_symmetry_cell_setting monoclinic
_symmetry_space_group_name_Hall '-P 2yn'
_symmetry_space_group_name_H-M 'P 1 21/n 1'
_atom_sites_solution_hydrogens geom
_atom_sites_solution_primary direct
_atom_sites_solution_secondary difmap
_audit_creation_method SHELXL-97
_cell_angle_alpha 90.00
_cell_angle_beta 116.6880(10)
_cell_angle_gamma 90.00
_cell_formula_units_Z 2
_cell_length_a 7.4485(8)
_cell_length_b 17.4102(19)
_cell_length_c 7.6509(9)
_cell_measurement_reflns_used 2041
_cell_measurement_temperature 295(2)
_cell_measurement_theta_max 26.19
_cell_measurement_theta_min 2.5
_cell_volume 886.47(17)
_computing_cell_refinement 'SAINT (Bruker, 2002)'
_computing_data_collection 'SMART (Bruker, 2002)'
_computing_data_reduction 'SAINT (Bruker, 2002)'
_computing_molecular_graphics 'SHELXTL (Sheldrick, 2008)'
_computing_publication_material 'SHELXTL (Sheldrick, 2008)'
_computing_structure_refinement 'SHELXL97 (Sheldrick, 2008)'
_computing_structure_solution 'SHELXS97 (Sheldrick, 2008)'
_diffrn_ambient_temperature 295(2)
_diffrn_detector_area_resol_mean 0
_diffrn_measured_fraction_theta_full 0.998
_diffrn_measured_fraction_theta_max 0.998
_diffrn_measurement_device_type 'Bruker SMART CCD'
_diffrn_measurement_method '\f and \w'
_diffrn_radiation_monochromator graphite
_diffrn_radiation_source 'fine-focus sealed tube'
_diffrn_radiation_type MoK\a
_diffrn_radiation_wavelength 0.71073
_diffrn_reflns_av_R_equivalents 0.0153
_diffrn_reflns_av_sigmaI/netI 0.0126
_diffrn_reflns_limit_h_max 9
_diffrn_reflns_limit_h_min -9
_diffrn_reflns_limit_k_max 20
_diffrn_reflns_limit_k_min -19
_diffrn_reflns_limit_l_max 9
_diffrn_reflns_limit_l_min -9
_diffrn_reflns_number 6604
_diffrn_reflns_theta_full 25.50
_diffrn_reflns_theta_max 25.50
_diffrn_reflns_theta_min 2.34
_diffrn_standards_decay_% 0
_diffrn_standards_interval_count 0
_diffrn_standards_interval_time 0
_diffrn_standards_number 0
_exptl_absorpt_coefficient_mu 1.038
_exptl_absorpt_correction_T_max 0.6246
_exptl_absorpt_correction_T_min 0.5471
_exptl_absorpt_correction_type multi-scan
_exptl_absorpt_process_details '(SADABS; Bruker, 2002)'
_exptl_crystal_colour yellow
_exptl_crystal_density_diffrn 1.766
_exptl_crystal_density_method 'not measured'
_exptl_crystal_description block
_exptl_crystal_F_000 486
_exptl_crystal_size_max 0.49
_exptl_crystal_size_mid 0.45
_exptl_crystal_size_min 0.45
_refine_diff_density_max 1.191
_refine_diff_density_min -1.033
_refine_ls_extinction_method none
_refine_ls_goodness_of_fit_ref 1.111
_refine_ls_hydrogen_treatment constr
_refine_ls_matrix_type full
_refine_ls_number_parameters 124
_refine_ls_number_reflns 1637
_refine_ls_number_restraints 0
_refine_ls_restrained_S_all 1.111
_refine_ls_R_factor_all 0.0491
_refine_ls_R_factor_gt 0.0483
_refine_ls_shift/su_max 0.000
_refine_ls_shift/su_mean 0.000
_refine_ls_structure_factor_coef Fsqd
_refine_ls_weighting_details 'calc w=1/[\s^2^(Fo^2^)+(0.0902P)^2^+2.4519P] where P=(Fo^2^+2Fc^2^)/3'
_refine_ls_weighting_scheme calc
_refine_ls_wR_factor_gt 0.1487
_refine_ls_wR_factor_ref 0.1494
_reflns_number_gt 1585
_reflns_number_total 1637
_reflns_threshold_expression I>2\s(I)
_cod_data_source_file lh2671.cif
_cod_data_source_block I
_cod_depositor_comments
;
The following automatic conversions were performed:
'_symmetry_cell_setting' value 'Monoclinic' changed to 'monoclinic'
according to '/home/saulius/struct/CIF-dictionaries/cif_core.dic'
dictionary named 'cif_core.dic' version 2.4.1 from 2010-06-29.

Automatic conversion script
Id: cif_fix_enum 1527 2010-12-29 10:47:43Z saulius 

The following automatic conversions were performed:

'_symmetry_cell_setting' value 'Monoclinic' changed to 'monoclinic'
according to /home/saulius/struct/CIF-dictionaries/cif_core.dic
dictionary named 'cif_core.dic' version 2.4.1 from 2010-06-29.

Automatic conversion script
Id: cif_fix_values 1715 2011-07-08 13:25:40Z adriana 
;
_cod_original_sg_symbol_H-M 'P 21/n'
_cod_database_code 2219389
_cod_database_fobs_code 2219389

loop_
_symmetry_equiv_pos_as_xyz
'x, y, z'
'-x+1/2, y+1/2, -z+1/2'
'-x, -y, -z'
'x-1/2, -y-1/2, z-1/2'

loop_
_atom_site_type_symbol
_atom_site_label
_atom_site_fract_x
_atom_site_fract_y
_atom_site_fract_z
_atom_site_U_iso_or_equiv
_atom_site_adp_type
_atom_site_calc_flag
_atom_site_refinement_flags
_atom_site_occupancy
Mn Mn1 0.5000 1.0000 0.5000 0.0103(3) Uani d S 1
S S1 0.65941(14) 0.89771(5) 0.94564(13) 0.0222(3) Uani d . 1
O O1 0.4931(4) 0.92302(17) 0.7611(4) 0.0299(7) Uani d . 1
O O2 0.8422(4) 0.94184(16) 0.9916(4) 0.0315(7) Uani d . 1
O O3 0.6018(5) 0.89731(17) 1.1046(4) 0.0333(7) Uani d . 1
O O4 0.7291(5) 0.9436(2) 0.4921(4) 0.0376(8) Uani d . 1
H H1W 0.7114 0.9406 0.3785 0.056 Uiso d R 1
H H2W 0.8495 0.9411 0.5706 0.056 Uiso d R 1
N N1 0.8133(5) 0.57368(19) 0.7847(5) 0.0265(7) Uani d . 1
H H1A 0.8601 0.5771 0.6950 0.032 Uiso calc R 1
H H1B 0.6918 0.5512 0.7253 0.032 Uiso calc R 1
C C1 0.7134(6) 0.8009(2) 0.9110(5) 0.0238(8) Uani d . 1
C C2 0.8724(6) 0.7854(2) 0.8697(6) 0.0307(9) Uani d . 1
H H2 0.9547 0.8250 0.8669 0.037 Uiso calc R 1
C C3 0.9088(6) 0.7106(2) 0.8325(6) 0.0309(9) Uani d . 1
H H3 1.0167 0.6997 0.8065 0.037 Uiso calc R 1
C C4 0.7828(6) 0.6515(2) 0.8344(5) 0.0236(8) Uani d . 1
C C5 0.6261(6) 0.6673(2) 0.8804(6) 0.0289(9) Uani d . 1
H H5 0.5452 0.6276 0.8857 0.035 Uiso calc R 1
C C6 0.5900(6) 0.7421(2) 0.9184(6) 0.0288(9) Uani d . 1
H H6 0.4847 0.7529 0.9485 0.035 Uiso calc R 1
O O5 0.1093(5) 0.9329(2) 0.7587(5) 0.0484(9) Uani d . 1
H H3W 0.2066 0.9285 0.7362 0.073 Uiso d R 1
H H4W 0.1188 0.9679 0.8342 0.073 Uiso d R 1

loop_
_atom_site_aniso_label
_atom_site_aniso_U_11
_atom_site_aniso_U_22
_atom_site_aniso_U_33
_atom_site_aniso_U_12
_atom_site_aniso_U_13
_atom_site_aniso_U_23
Mn1 0.0192(4) 0.0266(4) 0.0139(4) -0.0005(2) 0.0062(3) -0.0015(2)
S1 0.0264(5) 0.0180(5) 0.0240(5) 0.0012(3) 0.0129(4) -0.0003(3)
O1 0.0309(15) 0.0283(15) 0.0302(15) 0.0046(12) 0.0134(12) 0.0053(12)
O2 0.0311(15) 0.0227(15) 0.0398(16) -0.0025(12) 0.0153(13) -0.0021(12)
O3 0.0452(18) 0.0300(16) 0.0328(15) 0.0003(13) 0.0246(14) -0.0025(12)
O4 0.0328(16) 0.050(2) 0.0276(15) 0.0088(14) 0.0110(13) -0.0041(14)
N1 0.0320(18) 0.0209(17) 0.0281(17) -0.0011(13) 0.0147(15) -0.0042(13)
C1 0.0269(19) 0.0205(18) 0.0237(18) 0.0017(15) 0.0110(15) -0.0006(14)
C2 0.036(2) 0.021(2) 0.042(2) -0.0019(16) 0.023(2) -0.0006(17)
C3 0.031(2) 0.027(2) 0.042(2) 0.0011(17) 0.0226(19) -0.0010(17)
C4 0.028(2) 0.0185(18) 0.0210(18) 0.0038(14) 0.0081(15) 0.0015(14)
C5 0.031(2) 0.025(2) 0.032(2) -0.0039(16) 0.0153(17) 0.0010(16)
C6 0.032(2) 0.025(2) 0.035(2) 0.0006(16) 0.0199(18) -0.0024(16)
O5 0.0323(17) 0.064(2) 0.051(2) -0.0065(16) 0.0208(16) -0.0216(18)

loop_
_atom_type_symbol
_atom_type_description
_atom_type_scat_dispersion_real
_atom_type_scat_dispersion_imag
_atom_type_scat_source
C C 0.0033 0.0016 'International Tables Vol C Tables 4.2.6.8 and 6.1.1.4'
H H 0.0000 0.0000 'International Tables Vol C Tables 4.2.6.8 and 6.1.1.4'
N N 0.0061 0.0033 'International Tables Vol C Tables 4.2.6.8 and 6.1.1.4'
O O 0.0106 0.0060 'International Tables Vol C Tables 4.2.6.8 and 6.1.1.4'
S S 0.1246 0.1234 'International Tables Vol C Tables 4.2.6.8 and 6.1.1.4'
Mn Mn 0.3368 0.7283 'International Tables Vol C Tables 4.2.6.8 and 6.1.1.4'

loop_
_geom_angle_atom_site_label_1
_geom_angle_atom_site_label_2
_geom_angle_atom_site_label_3
_geom_angle_site_symmetry_1
_geom_angle_site_symmetry_3
_geom_angle
_geom_angle_publ_flag
O4 Mn1 O4 . 3_676 180 y
O4 Mn1 N1 . 2_656 92.95(13) y
O4 Mn1 N1 3_676 2_656 87.05(13) ?
O4 Mn1 N1 . 4_575 87.05(13) y
O4 Mn1 N1 3_676 4_575 92.95(13) ?
N1 Mn1 N1 2_656 4_575 180 y
O4 Mn1 O1 . 3_676 84.94(12) y
O4 Mn1 O1 3_676 3_676 95.06(12) ?
N1 Mn1 O1 2_656 3_676 93.34(11) ?
N1 Mn1 O1 4_575 3_676 86.66(11) ?
O4 Mn1 O1 . . 95.06(12) y
O4 Mn1 O1 3_676 . 84.94(12) y
N1 Mn1 O1 2_656 . 86.66(11) y
N1 Mn1 O1 4_575 . 93.34(11) y
O1 Mn1 O1 3_676 . 180 y
O3 S1 O2 . . 113.12(18) ?
O3 S1 O1 . . 111.46(18) ?
O2 S1 O1 . . 111.50(18) ?
O3 S1 C1 . . 106.85(18) ?
O2 S1 C1 . . 106.57(18) ?
O1 S1 C1 . . 106.90(18) ?
S1 O1 Mn1 . . 129.61(17) ?
Mn1 O4 H1W . . 109.4 ?
Mn1 O4 H2W . . 132.0 ?
H1W O4 H2W . . 111.8 ?
C4 N1 Mn1 . 2_646 120.1(2) ?
C4 N1 H1A . . 107.3 ?
Mn1 N1 H1A 2_646 . 107.3 ?
C4 N1 H1B . . 107.3 ?
Mn1 N1 H1B 2_646 . 107.3 ?
H1A N1 H1B . . 106.9 ?
C2 C1 C6 . . 121.0(4) ?
C2 C1 S1 . . 119.5(3) ?
C6 C1 S1 . . 119.5(3) ?
C1 C2 C3 . . 119.8(4) ?
C1 C2 H2 . . 120.1 ?
C3 C2 H2 . . 120.1 ?
C2 C3 C4 . . 119.7(4) ?
C2 C3 H3 . . 120.1 ?
C4 C3 H3 . . 120.1 ?
C5 C4 C3 . . 120.1(4) ?
C5 C4 N1 . . 119.9(4) ?
C3 C4 N1 . . 119.9(4) ?
C6 C5 C4 . . 120.2(4) ?
C6 C5 H5 . . 119.9 ?
C4 C5 H5 . . 119.9 ?
C5 C6 C1 . . 119.2(4) ?
C5 C6 H6 . . 120.4 ?
C1 C6 H6 . . 120.4 ?
H3W O5 H4W . . 114.3 ?

loop_
_geom_bond_atom_site_label_1
_geom_bond_atom_site_label_2
_geom_bond_site_symmetry_2
_geom_bond_distance
_geom_bond_publ_flag
Mn1 O4 . 1.993(3) y
Mn1 O4 3_676 1.993(3) ?
Mn1 N1 2_656 2.058(3) y
Mn1 N1 4_575 2.058(3) ?
Mn1 O1 3_676 2.425(3) ?
Mn1 O1 . 2.425(3) y
S1 O3 . 1.460(3) ?
S1 O2 . 1.462(3) ?
S1 O1 . 1.467(3) ?
S1 C1 . 1.780(4) ?
O4 H1W . 0.8200 ?
O4 H2W . 0.8267 ?
N1 C4 . 1.453(5) ?
N1 Mn1 2_646 2.058(3) ?
N1 H1A . 0.9000 ?
N1 H1B . 0.9000 ?
C1 C2 . 1.383(6) ?
C1 C6 . 1.393(6) ?
C2 C3 . 1.385(6) ?
C2 H2 . 0.9300 ?
C3 C4 . 1.396(6) ?
C3 H3 . 0.9300 ?
C4 C5 . 1.390(6) ?
C5 C6 . 1.387(6) ?
C5 H5 . 0.9300 ?
C6 H6 . 0.9300 ?
O5 H3W . 0.8197 ?
O5 H4W . 0.8216 ?

loop_
_geom_hbond_atom_site_label_D
_geom_hbond_atom_site_label_H
_geom_hbond_atom_site_label_A
_geom_hbond_site_symmetry_A
_geom_hbond_distance_DH
_geom_hbond_distance_HA
_geom_hbond_distance_DA
_geom_hbond_angle_DHA
N1 H1B O2 2_646 0.90 2.46 2.980(4) 116.9
O5 H3W O1 . 0.82 2.06 2.855(5) 164.2
C2 H2 O2 . 0.93 2.54 2.920(5) 104.7
N1 H1B O2 4_575 0.90 2.41 3.217(4) 149.2
O4 H2W O5 1_655 0.83 1.83 2.651(5) 175.4
C2 H2 O5 1_655 0.93 2.53 3.431(6) 163.9
O4 H1W O3 1_554 0.82 2.02 2.795(4) 156.9
N1 H1A O3 4_675 0.90 2.24 3.070(5) 152.5
C3 H3 O3 4_675 0.93 2.55 3.300(5) 137.5
O5 H4W O2 3_677 0.82 2.00 2.815(5) 174.7

loop_
_geom_torsion_atom_site_label_1
_geom_torsion_atom_site_label_2
_geom_torsion_atom_site_label_3
_geom_torsion_atom_site_label_4
_geom_torsion_site_symmetry_1
_geom_torsion
O3 S1 O1 Mn1 . 143.8(2)
O2 S1 O1 Mn1 . 16.3(3)
C1 S1 O1 Mn1 . -99.8(2)
O4 Mn1 O1 S1 . 45.3(2)
O4 Mn1 O1 S1 3_676 -134.7(2)
N1 Mn1 O1 S1 2_656 -47.3(2)
N1 Mn1 O1 S1 4_575 132.7(2)
O3 S1 C1 C2 . -141.2(3)
O2 S1 C1 C2 . -20.0(4)
O1 S1 C1 C2 . 99.4(3)
O3 S1 C1 C6 . 41.3(4)
O2 S1 C1 C6 . 162.5(3)
O1 S1 C1 C6 . -78.2(4)
C6 C1 C2 C3 . 0.8(6)
S1 C1 C2 C3 . -176.6(3)
C1 C2 C3 C4 . 0.9(6)
C2 C3 C4 C5 . -2.4(6)
C2 C3 C4 N1 . 176.5(4)
Mn1 N1 C4 C5 2_646 -91.0(4)
Mn1 N1 C4 C3 2_646 90.1(4)
C3 C4 C5 C6 . 2.1(6)
N1 C4 C5 C6 . -176.8(4)
C4 C5 C6 C1 . -0.4(6)
C2 C1 C6 C5 . -1.1(6)
S1 C1 C6 C5 . 176.4(3)
